data_1100451
loop_
_publ_author_name
'Breit, Bernhard'
'Winde, Roland'
'Harms, Klaus'

_publ_section_title
;
 Phosphabenzene--rhodium catalysts for the efficient hydroformylation of
 terminal and internal olefins
;
_journal_coden_ASTM JCPRB4
_journal_issue 18
_journal_name_full
;
 Journal of the Chemical Society, Perkin Transactions 1:
 Organic and Bio-Organic Chemistry (1972-1999)
;
_journal_page_first 2681
_journal_page_last 2682
_journal_paper_doi 10.1039/a705249i
_journal_year 1997
_chemical_formula_sum 'C85 H73 B Cl3 F4 P4 Rh'
_space_group_IT_number 14
_symmetry_cell_setting monoclinic
_symmetry_space_group_name_Hall '-P 2ybc'
_symmetry_space_group_name_H-M 'P 1 21/c 1'
_cell_angle_alpha 90
_cell_angle_beta 107.96(1)
_cell_angle_gamma 90
_cell_formula_units_Z 4
_cell_length_a 18.666(3)
_cell_length_b 19.977(2)
_cell_length_c 21.253(3)
_cod_original_sg_symbol_H-M 'P 21/c'
_cod_original_formula_sum 'C85 H73 B1 Cl3 F4 P4 Rh1'
_cod_database_code 1100451

loop_
_symmetry_equiv_pos_site_id
_symmetry_equiv_pos_as_xyz
1 x,y,z
2 x,1/2-y,1/2+z
3 -x,-y,-z
4 -x,-1/2+y,-1/2-z

loop_
_atom_site_label
_atom_site_type_symbol
_atom_site_fract_x
_atom_site_fract_y
_atom_site_fract_z
Rh1 Rh -0.25928(2) -1.05177(2) -0.03988(1)
P1 P -0.18409(6) -0.95855(5) -0.02162(5)
F1 F 0.1445(4) -1.2051(4) -0.3538(3)
B1 B 0.1799(8) -1.2154(6) -0.2915(6)
P2 P -0.27433(6) -1.05352(6) -0.14983(5)
F2 F 0.2499(4) -1.1972(4) -0.2732(4)
P3 P -0.33696(6) -1.14150(5) -0.05778(5)
F3 F 0.1401(3) -1.1755(3) -0.2568(2)
P4 P -0.24440(6) -1.05023(5) 0.07032(5)
F4 F 0.1720(3) -1.2784(3) -0.2720(4)
C1 C -0.1075(2) -0.9451(2) 0.04824(18)
C2 C -0.0813(2) -0.8813(2) 0.06615(19)
H1 H -0.04080 -0.87670 0.10530
C3 C -0.1093(2) -0.8231(2) 0.0317(2)
C4 C -0.1642(2) -0.8256(2) -0.0296(2)
H2 H -0.17550 -0.78510 -0.05310
C5 C -0.2044(2) -0.8819(2) -0.0599(2)
C6 C -0.0790(2) -0.7580(2) 0.0601(2)
C7 C -0.0673(3) -0.7444(3) 0.1258(2)
H3 H -0.08070 -0.77640 0.15260
C8 C -0.0360(4) -0.6841(3) 0.1532(3)
H4 H -0.02680 -0.67650 0.19870
C9 C -0.0185(4) -0.6360(3) 0.1154(3)
H5 H 0.00230 -0.59510 0.13430
C10 C -0.0314(3) -0.6478(3) 0.0491(3)
H6 H -0.01920 -0.61490 0.02240
C11 C -0.0622(3) -0.7080(2) 0.0218(3)
H7 H -0.07200 -0.71510 -0.02380
C12 C -0.0689(2) -1.0037(2) 0.0874(2)
C13 C -0.0446(3) -1.0570(2) 0.0584(2)
H8 H -0.05540 -1.05790 0.01220
C14 C -0.0049(3) -1.1091(3) 0.0952(3)
H9 H 0.01160 -1.14480 0.07440
C15 C 0.0106(3) -1.1084(3) 0.1626(3)
H10 H 0.03740 -1.14400 0.18820
C16 C -0.0127(3) -1.0569(3) 0.1924(2)
H11 H -0.00180 -1.05690 0.23860
C17 C -0.0521(2) -1.0043(2) 0.1561(2)
H12 H -0.06780 -0.96860 0.17760
C18 C -0.2656(3) -0.8748(2) -0.1251(2)
H13 H -0.28110 -0.82840 -0.13190
H14 H -0.30830 -0.90230 -0.12480
H15 H -0.24670 -0.88930 -0.16060
C19 C -0.3570(2) -1.06443(19) -0.21347(18)
C20 C -0.3558(3) -1.0749(2) -0.2780(2)
H16 H -0.40230 -1.08260 -0.31040
C21 C -0.2924(3) -1.0749(2) -0.2985(2)
C22 C -0.2205(3) -1.0638(2) -0.2534(2)
H17 H -0.17990 -1.06270 -0.27070
C23 C -0.2041(2) -1.0543(2) -0.1866(2)
C24 C -0.2997(3) -1.0881(2) -0.3689(2)
C25? C -0.3330(8) -1.1368(7) -0.4015(6)
H18? H -0.35630 -1.16710 -0.38020
C26 C -0.2533(5) -1.1333(5) -0.3885(4)
H19 H -0.21620 -1.15680 -0.35580
C27? C -0.3382(9) -1.1493(8) -0.4664(7)
H20? H -0.36520 -1.18750 -0.48640
C28 C -0.2601(7) -1.1444(5) -0.4528(4)
H21 H -0.22680 -1.17430 -0.46350
C29 C -0.3107(5) -1.1151(4) -0.4994(3)
H22 H -0.31960 -1.12410 -0.54460
C30? C -0.2614(7) -1.0573(7) -0.4662(5)
H23? H -0.23430 -1.03220 -0.48860
C31 C -0.3741(7) -1.0838(7) -0.4847(4)
H24 H -0.41910 -1.07470 -0.51850
C32? C -0.2574(6) -1.0422(6) -0.4013(5)
H25? H -0.22990 -1.00530 -0.37880
C33 C -0.3664(6) -1.0676(6) -0.4190(4)
H26 H -0.40440 -1.04390 -0.40800
C34 C -0.4304(2) -1.0636(2) -0.2001(2)
C35 C -0.4826(2) -1.1127(3) -0.2258(2)
H27 H -0.47150 -1.14700 -0.25160
C36 C -0.5517(3) -1.1122(3) -0.2141(3)
H28 H -0.58690 -1.14620 -0.23200
C37 C -0.5689(3) -1.0638(4) -0.1773(3)
H29 H -0.61570 -1.06380 -0.16930
C38 C -0.5170(4) -1.0139(3) -0.1516(3)
H30 H -0.52940 -0.97990 -0.12620
C39 C -0.4477(3) -1.0123(2) -0.1618(2)
H31 H -0.41300 -0.97790 -0.14380
C40 C -0.1240(2) -1.0467(3) -0.1450(2)
H32 H -0.09110 -1.05690 -0.17130
H33 H -0.11350 -1.07720 -0.10770
H34 H -0.11530 -1.00110 -0.12890
C41 C -0.3335(2) -1.2104(2) -0.1063(2)
C42 C -0.3927(2) -1.2551(2) -0.12452(19)
H35 H -0.38820 -1.29080 -0.15180
C43 C -0.4581(2) -1.2527(2) -0.1067(2)
C44 C -0.4697(2) -1.2023(2) -0.0658(2)
H36 H -0.51450 -1.20420 -0.05440
C45 C -0.4213(2) -1.1493(2) -0.04025(19)
C46 C -0.5186(3) -1.3029(2) -0.1338(2)
C47 C -0.4998(3) -1.3688(2) -0.1421(2)
H37 H -0.44910 -1.38200 -0.12870
C48 C -0.5564(3) -1.4154(3) -0.1703(3)
H38 H -0.54360 -1.46020 -0.17510
C49 C -0.6306(3) -1.3960(3) -0.1909(3)
H39 H -0.66830 -1.42770 -0.20990
C50 C -0.6502(3) -1.3313(3) -0.1841(3)
H40 H -0.70090 -1.31780 -0.19910
C51 C -0.5932(3) -1.2852(2) -0.1543(2)
H41 H -0.60650 -1.24080 -0.14830
C52 C -0.2681(3) -1.2183(2) -0.1303(2)
C53 C -0.1945(3) -1.2168(3) -0.0869(3)
H42 H -0.18520 -1.21050 -0.04130
C54 C -0.1353(3) -1.2249(3) -0.1136(4)
H43 H -0.08550 -1.22500 -0.08510
C55 C -0.1480(4) -1.2328(3) -0.1801(4)
H44 H -0.10720 -1.23750 -0.19680
C56 C -0.2198(4) -1.2339(3) -0.2220(3)
H45 H -0.22850 -1.23910 -0.26770
C57 C -0.2796(3) -1.2273(2) -0.1978(2)
H46 H -0.32900 -1.22900 -0.22700
C58 C -0.4436(3) -1.0969(2) 0.0012(2)
H47 H -0.48170 -1.11500 0.01880
H48 H -0.46360 -1.05810 -0.02600
H49 H -0.39980 -1.08380 0.03740
C59 C -0.2562(2) -0.9818(2) 0.11553(19)
C60 C -0.2358(2) -0.9849(2) 0.18435(19)
H50 H -0.24240 -0.94570 0.20640
C61 C -0.2066(2) -1.0402(2) 0.22345(19)
C62 C -0.1969(2) -1.1009(2) 0.1943(2)
H51 H -0.17780 -1.13700 0.22300
C63 C -0.2126(2) -1.1130(2) 0.1276(2)
C64 C -0.1839(3) -1.0347(3) 0.2961(2)
C65 C -0.1942(3) -1.0871(3) 0.3351(2)
H52 H -0.21820 -1.12640 0.31490
C66 C -0.1694(5) -1.0822(4) 0.4043(3)
H53 H -0.17640 -1.11820 0.43040
C67 C -0.1354(5) -1.0255(4) 0.4331(3)
H54 H -0.11820 -1.02230 0.47940
C68 C -0.1258(4) -0.9733(4) 0.3959(3)
H55 H -0.10240 -0.93400 0.41650
C69 C -0.1504(4) -0.9778(3) 0.3279(2)
H56 H -0.14390 -0.94100 0.30260
C70 C -0.2865(2) -0.9189(2) 0.0808(2)
C71 C -0.2557(3) -0.8576(2) 0.1073(2)
H57 H -0.21630 -0.85660 0.14740
C72 C -0.2826(3) -0.7985(2) 0.0752(3)
H58 H -0.26220 -0.75730 0.09370
C73 C -0.3397(3) -0.8000(3) 0.0157(3)
H59 H -0.35740 -0.75960 -0.00640
C74 C -0.3708(3) -0.8591(2) -0.0117(2)
H60 H -0.41010 -0.85950 -0.05200
C75 C -0.3440(2) -0.9182(2) 0.0205(2)
H61 H -0.36490 -0.95900 0.00140
C76 C -0.1951(3) -1.1811(2) 0.1038(2)
H62 H -0.17850 -1.21140 0.14110
H63 H -0.15560 -1.17640 0.08330
H64 H -0.24000 -1.19890 0.07180

loop_
_atom_type_symbol
_atom_type_radius_bond
C 0.68
H 0.23
B 0.83
F 0.64
P 1.05
Rh 1.45
